data_7156887
loop_
_publ_author_name
'Halder, Nyancy'
'Sangeetha, Mohandas'
'Usharani, Dandamudi'
'Rath, Harapriya'

_publ_section_title
;
 meso-Aryl substituted stable unorthodox 5,10-porphodimethenes with \a,\b
 and \b,\b-N-methyl pyrrole connectivities: synthesis and spectroscopic,
 solid state and theoretical characterization.
;
_journal_issue 25
_journal_name_full 'Organic &amp; biomolecular chemistry'
_journal_page_first 6131
_journal_page_last 6135
_journal_paper_doi 10.1039/c9ob01062a
_journal_volume 17
_journal_year 2019
_chemical_formula_moiety 'C45 H32 N4, 0.5(C2 H4 Cl2)'
_chemical_formula_sum 'C46 H34 Cl N4'
_chemical_formula_weight 678.22
_space_group_crystal_system triclinic
_space_group_IT_number 2
_space_group_name_Hall '-P 1'
_space_group_name_H-M_alt 'P -1'
_symmetry_space_group_name_Hall '-P 1'
_symmetry_space_group_name_H-M 'P -1'
_atom_sites_solution_hydrogens geom
_audit_creation_method SHELXL-2014/7
_audit_update_record
;
2018-07-31 deposited with the CCDC.    2019-05-31 downloaded from the CCDC.
;
_cell_angle_alpha 103.575(8)
_cell_angle_beta 94.231(11)
_cell_angle_gamma 107.933(7)
_cell_formula_units_Z 2
_cell_length_a 9.122(3)
_cell_length_b 13.972(4)
_cell_length_c 14.797(4)
_cell_measurement_reflns_used 991
_cell_measurement_temperature 296(2)
_cell_measurement_theta_max 20.25
_cell_measurement_theta_min 2.41
_cell_volume 1722.3(9)
_computing_structure_refinement 'SHELXL-2014/7 (Sheldrick, 2014)'
_diffrn_ambient_temperature 296(2)
_diffrn_measured_fraction_theta_full 0.945
_diffrn_measured_fraction_theta_max 0.944
_diffrn_measurement_device_type 'Bruker APEX-II CCD'
_diffrn_measurement_method '\f and \w scans'
_diffrn_radiation_type MoK\a
_diffrn_radiation_wavelength 0.71073
_diffrn_reflns_av_R_equivalents 0.0596
_diffrn_reflns_av_unetI/netI 0.1248
_diffrn_reflns_Laue_measured_fraction_full 0.945
_diffrn_reflns_Laue_measured_fraction_max 0.944
_diffrn_reflns_limit_h_max 11
_diffrn_reflns_limit_h_min -8
_diffrn_reflns_limit_k_max 16
_diffrn_reflns_limit_k_min -16
_diffrn_reflns_limit_l_max 17
_diffrn_reflns_limit_l_min -15
_diffrn_reflns_number 11449
_diffrn_reflns_point_group_measured_fraction_full 0.945
_diffrn_reflns_point_group_measured_fraction_max 0.944
_diffrn_reflns_theta_full 25.242
_diffrn_reflns_theta_max 25.500
_diffrn_reflns_theta_min 1.434
_exptl_absorpt_coefficient_mu 0.152
_exptl_crystal_colour blue
_exptl_crystal_density_diffrn 1.308
_exptl_crystal_description rectangular
_exptl_crystal_F_000 710
_exptl_crystal_size_max 0.30
_exptl_crystal_size_mid 0.15
_exptl_crystal_size_min 0.10
_exptl_transmission_factor_max 0.985
_exptl_transmission_factor_min 0.973
_refine_diff_density_max 0.533
_refine_diff_density_min -0.498
_refine_diff_density_rms 0.067
_refine_ls_extinction_method none
_refine_ls_goodness_of_fit_ref 1.000
_refine_ls_hydrogen_treatment constr
_refine_ls_matrix_type full
_refine_ls_number_parameters 461
_refine_ls_number_reflns 6038
_refine_ls_number_restraints 0
_refine_ls_restrained_S_all 1.000
_refine_ls_R_factor_all 0.1477
_refine_ls_R_factor_gt 0.0712
_refine_ls_shift/su_max 0.001
_refine_ls_shift/su_mean 0.000
_refine_ls_structure_factor_coef Fsqd
_refine_ls_weighting_details 'w=1/[\s^2^(Fo^2^)+(0.0996P)^2^] where P=(Fo^2^+2Fc^2^)/3'
_refine_ls_weighting_scheme calc
_refine_ls_wR_factor_gt 0.1700
_refine_ls_wR_factor_ref 0.2151
_reflns_Friedel_coverage 0.000
_reflns_number_gt 3148
_reflns_number_total 6038
_reflns_threshold_expression 'I > 2\s(I)'
_cod_data_source_file c9ob01062a2.cif
_cod_data_source_block HR
_cod_depositor_comments 'Adding full bibliography for 7156886--7156887.cif.'
_cod_database_code 7156887
_shelx_shelxl_version_number 2014/7
_shelx_space_group_comment
;
The symmetry employed for this shelxl refinement is uniquely defined
by the following loop, which should always be used as a source of
symmetry information in preference to the above space-group names.
They are only intended as comments.
;

loop_
_space_group_symop_operation_xyz
'x, y, z'
'-x, -y, -z'

loop_
_atom_site_label
_atom_site_type_symbol
_atom_site_fract_x
_atom_site_fract_y
_atom_site_fract_z
_atom_site_U_iso_or_equiv
_atom_site_adp_type
_atom_site_occupancy
_atom_site_site_symmetry_order
_atom_site_calc_flag
_atom_site_refinement_flags_posn
_atom_site_refinement_flags_adp
Cl1 Cl 0.90819(19) 0.62501(10) 0.00697(9) 0.0582(4) Uani 1 1 d . .
N2 N 0.7593(4) 0.6702(2) 0.6405(2) 0.0292(9) Uani 1 1 d . .
N1 N 0.6594(5) 0.3582(3) 0.4568(3) 0.0340(9) Uani 1 1 d . .
N3 N 0.7502(4) 0.8330(2) 0.5477(2) 0.0344(10) Uani 1 1 d . .
H004 H 0.7570 0.7716 0.5289 0.041 Uiso 1 1 calc R U
N4 N 0.6798(4) 0.6808(2) 0.3621(2) 0.0288(9) Uani 1 1 d . .
C38 C 0.7912(5) 0.5916(3) 0.6705(3) 0.0262(10) Uani 1 1 d . .
C13 C 0.6665(5) 0.6010(3) 0.2826(3) 0.0286(10) Uani 1 1 d . .
C1 C 0.7201(5) 0.4614(3) 0.5158(3) 0.0294(11) Uani 1 1 d . .
C35 C 0.7935(5) 0.7517(3) 0.7191(3) 0.0285(11) Uani 1 1 d . .
C16 C 0.6972(5) 0.7669(3) 0.3325(3) 0.0283(10) Uani 1 1 d . .
C4 C 0.6247(5) 0.3595(3) 0.3692(3) 0.0310(11) Uani 1 1 d . .
H00B H 0.5809 0.3006 0.3183 0.037 Uiso 1 1 calc R U
C3 C 0.6647(5) 0.4652(3) 0.3643(3) 0.0299(11) Uani 1 1 d . .
C36 C 0.8496(5) 0.7258(3) 0.8000(3) 0.0313(11) Uani 1 1 d . .
H00D H 0.8795 0.7686 0.8614 0.038 Uiso 1 1 calc R U
C24 C 0.7306(5) 0.8929(3) 0.4884(3) 0.0297(11) Uani 1 1 d . .
C2 C 0.7181(5) 0.5244(3) 0.4573(3) 0.0296(11) Uani 1 1 d . .
H00F H 0.7484 0.5969 0.4772 0.036 Uiso 1 1 calc R U
C40 C 0.7996(5) 0.4149(3) 0.6616(3) 0.0265(10) Uani 1 1 d . .
C39 C 0.7674(5) 0.4905(3) 0.6138(3) 0.0283(11) Uani 1 1 d . .
C6 C 0.6497(5) 0.4980(3) 0.2820(3) 0.0268(10) Uani 1 1 d . .
C14 C 0.6793(5) 0.6412(3) 0.2014(3) 0.0327(11) Uani 1 1 d . .
H00J H 0.6753 0.6038 0.1398 0.039 Uiso 1 1 calc R U
C15 C 0.6982(5) 0.7440(3) 0.2319(3) 0.0321(11) Uani 1 1 d . .
H00K H 0.7096 0.7909 0.1953 0.039 Uiso 1 1 calc R U
C17 C 0.7149(5) 0.8675(3) 0.3916(3) 0.0268(10) Uani 1 1 d . .
C7 C 0.6266(6) 0.4195(3) 0.1903(3) 0.0297(11) Uani 1 1 d . .
C29 C 0.7994(6) 0.9242(3) 0.8136(3) 0.0331(11) Uani 1 1 d . .
C37 C 0.8504(5) 0.6272(3) 0.7699(3) 0.0321(11) Uani 1 1 d . .
H00O H 0.8830 0.5893 0.8062 0.039 Uiso 1 1 calc R U
C28 C 0.7806(5) 0.8508(3) 0.7199(3) 0.0294(11) Uani 1 1 d . .
C27 C 0.7575(5) 0.8842(3) 0.6408(3) 0.0318(11) Uani 1 1 d . .
C34 C 0.6986(6) 0.8971(3) 0.8768(3) 0.0396(12) Uani 1 1 d . .
H00R H 0.6175 0.8334 0.8593 0.048 Uiso 1 1 calc R U
C26 C 0.7410(6) 0.9820(3) 0.6385(3) 0.0389(12) Uani 1 1 d . .
H00S H 0.7411 1.0340 0.6909 0.047 Uiso 1 1 calc R U
C12 C 0.5065(6) 0.3994(3) 0.1189(3) 0.0376(12) Uani 1 1 d . .
H00T H 0.4360 0.4354 0.1284 0.045 Uiso 1 1 calc R U
C41 C 0.7173(5) 0.3868(3) 0.7324(3) 0.0313(11) Uani 1 1 d . .
H00U H 0.6396 0.4143 0.7496 0.038 Uiso 1 1 calc R U
C23 C 0.8392(6) 1.0455(3) 0.3688(3) 0.0390(12) Uani 1 1 d . .
H00V H 0.9226 1.0565 0.4146 0.047 Uiso 1 1 calc R U
C25 C 0.7255(6) 0.9876(3) 0.5498(3) 0.0368(12) Uani 1 1 d . .
H00W H 0.7133 1.0439 0.5308 0.044 Uiso 1 1 calc R U
C8 C 0.7296(6) 0.3629(3) 0.1748(3) 0.0362(12) Uani 1 1 d . .
H00X H 0.8110 0.3741 0.2220 0.043 Uiso 1 1 calc R U
C42 C 0.7515(6) 0.3177(3) 0.7772(3) 0.0417(13) Uani 1 1 d . .
H00Y H 0.6988 0.3010 0.8259 0.050 Uiso 1 1 calc R U
C43 C 0.8612(6) 0.2740(3) 0.7508(4) 0.0452(13) Uani 1 1 d . .
H00Z H 0.8812 0.2265 0.7804 0.054 Uiso 1 1 calc R U
C18 C 0.7140(6) 0.9512(3) 0.3444(3) 0.0329(11) Uani 1 1 d . .
C45 C 0.9118(5) 0.3699(3) 0.6362(3) 0.0381(12) Uani 1 1 d . .
H011 H 0.9674 0.3870 0.5887 0.046 Uiso 1 1 calc R U
C19 C 0.5908(6) 0.9377(3) 0.2774(3) 0.0409(13) Uani 1 1 d . .
H012 H 0.5060 0.8760 0.2615 0.049 Uiso 1 1 calc R U
C9 C 0.7102(7) 0.2905(3) 0.0894(4) 0.0458(14) Uani 1 1 d . .
H013 H 0.7791 0.2533 0.0794 0.055 Uiso 1 1 calc R U
C30 C 0.9189(7) 1.0200(3) 0.8420(3) 0.0475(14) Uani 1 1 d . .
H014 H 0.9864 1.0404 0.8007 0.057 Uiso 1 1 calc R U
C11 C 0.4878(7) 0.3271(3) 0.0331(3) 0.0446(13) Uani 1 1 d . .
H015 H 0.4065 0.3156 -0.0143 0.054 Uiso 1 1 calc R U
C33 C 0.7181(7) 0.9645(4) 0.9654(3) 0.0475(14) Uani 1 1 d . .
H016 H 0.6485 0.9459 1.0063 0.057 Uiso 1 1 calc R U
C44 C 0.9418(6) 0.2994(3) 0.6811(4) 0.0462(13) Uani 1 1 d . .
H017 H 1.0171 0.2696 0.6635 0.055 Uiso 1 1 calc R U
C10 C 0.5896(7) 0.2729(3) 0.0186(4) 0.0497(16) Uani 1 1 d . .
H018 H 0.5776 0.2241 -0.0387 0.060 Uiso 1 1 calc R U
C22 C 0.8383(8) 1.1224(4) 0.3245(4) 0.0563(17) Uani 1 1 d . .
H019 H 0.9216 1.1849 0.3403 0.068 Uiso 1 1 calc R U
C21 C 0.7148(8) 1.1064(4) 0.2573(4) 0.0585(18) Uani 1 1 d . .
H01A H 0.7150 1.1584 0.2279 0.070 Uiso 1 1 calc R U
C01B C 0.9396(7) 0.5117(3) 0.0262(3) 0.0490(14) Uani 1 1 d . .
H01B H 0.9716 0.5228 0.0929 0.059 Uiso 1 1 calc R U
H1 H 0.8431 0.4528 0.0059 0.059 Uiso 1 1 calc R U
C32 C 0.8382(7) 1.0578(4) 0.9938(4) 0.0569(16) Uani 1 1 d . .
H01D H 0.8520 1.1019 1.0540 0.068 Uiso 1 1 calc R U
C20 C 0.5918(7) 1.0151(4) 0.2333(4) 0.0523(15) Uani 1 1 d . .
H01E H 0.5088 1.0048 0.1875 0.063 Uiso 1 1 calc R U
C31 C 0.9383(8) 1.0856(3) 0.9317(4) 0.0603(17) Uani 1 1 d . .
H01F H 1.0200 1.1491 0.9502 0.072 Uiso 1 1 calc R U
C5 C 0.6180(7) 0.2620(4) 0.4841(4) 0.0579(16) Uani 1 1 d . .
H01G H 0.5539 0.2056 0.4320 0.087 Uiso 1 1 calc R U
H01H H 0.5614 0.2681 0.5362 0.087 Uiso 1 1 calc R U
H01I H 0.7110 0.2483 0.5024 0.087 Uiso 1 1 calc R U

loop_
_atom_site_aniso_label
_atom_site_aniso_U_11
_atom_site_aniso_U_22
_atom_site_aniso_U_33
_atom_site_aniso_U_23
_atom_site_aniso_U_13
_atom_site_aniso_U_12
Cl1 0.0901(12) 0.0552(8) 0.0472(8) 0.0227(6) 0.0215(8) 0.0406(8)
N2 0.038(2) 0.0247(18) 0.026(2) 0.0075(16) 0.0048(18) 0.0123(17)
N1 0.040(2) 0.033(2) 0.034(2) 0.0167(17) 0.008(2) 0.0134(18)
N3 0.051(3) 0.0244(18) 0.033(2) 0.0100(16) 0.007(2) 0.0180(18)
N4 0.035(2) 0.0284(18) 0.029(2) 0.0093(16) 0.0076(18) 0.0180(17)
C38 0.033(3) 0.025(2) 0.028(2) 0.0137(19) 0.008(2) 0.015(2)
C13 0.037(3) 0.031(2) 0.022(2) 0.0069(19) 0.005(2) 0.018(2)
C1 0.039(3) 0.024(2) 0.032(3) 0.0098(19) 0.011(2) 0.017(2)
C35 0.036(3) 0.024(2) 0.025(2) 0.0064(19) 0.008(2) 0.008(2)
C16 0.029(3) 0.031(2) 0.030(3) 0.011(2) 0.004(2) 0.015(2)
C4 0.036(3) 0.031(2) 0.031(3) 0.013(2) 0.004(2) 0.013(2)
C3 0.037(3) 0.037(2) 0.024(2) 0.010(2) 0.004(2) 0.021(2)
C36 0.040(3) 0.033(2) 0.024(2) 0.010(2) 0.005(2) 0.015(2)
C24 0.037(3) 0.025(2) 0.034(3) 0.013(2) 0.009(2) 0.015(2)
C2 0.046(3) 0.029(2) 0.024(2) 0.0109(19) 0.012(2) 0.023(2)
C40 0.027(3) 0.022(2) 0.031(2) 0.0071(19) 0.004(2) 0.0105(19)
C39 0.029(3) 0.031(2) 0.035(3) 0.016(2) 0.012(2) 0.017(2)
C6 0.025(3) 0.031(2) 0.026(2) 0.0063(19) 0.002(2) 0.0135(19)
C14 0.044(3) 0.039(2) 0.024(2) 0.010(2) 0.007(2) 0.026(2)
C15 0.041(3) 0.037(2) 0.028(3) 0.014(2) 0.009(2) 0.021(2)
C17 0.026(3) 0.027(2) 0.033(3) 0.0115(19) 0.007(2) 0.0126(19)
C7 0.042(3) 0.027(2) 0.027(3) 0.0103(19) 0.011(2) 0.018(2)
C29 0.051(3) 0.025(2) 0.026(2) 0.0066(19) 0.002(2) 0.018(2)
C37 0.036(3) 0.031(2) 0.034(3) 0.014(2) 0.006(2) 0.014(2)
C28 0.041(3) 0.022(2) 0.024(2) 0.0045(18) 0.004(2) 0.011(2)
C27 0.045(3) 0.027(2) 0.024(2) 0.0026(19) 0.005(2) 0.017(2)
C34 0.058(3) 0.041(3) 0.025(3) 0.009(2) 0.007(3) 0.024(2)
C26 0.058(3) 0.033(2) 0.034(3) 0.008(2) 0.010(3) 0.028(2)
C12 0.050(3) 0.033(2) 0.033(3) 0.008(2) 0.009(3) 0.020(2)
C41 0.038(3) 0.032(2) 0.025(2) 0.008(2) 0.003(2) 0.012(2)
C23 0.047(3) 0.034(3) 0.045(3) 0.019(2) 0.019(3) 0.017(2)
C25 0.057(3) 0.031(2) 0.031(3) 0.009(2) 0.011(3) 0.026(2)
C8 0.052(3) 0.034(2) 0.034(3) 0.018(2) 0.016(3) 0.021(2)
C42 0.056(4) 0.030(2) 0.035(3) 0.014(2) -0.001(3) 0.006(2)
C43 0.058(4) 0.030(2) 0.046(3) 0.012(2) -0.016(3) 0.016(3)
C18 0.045(3) 0.028(2) 0.035(3) 0.012(2) 0.017(3) 0.021(2)
C45 0.034(3) 0.038(3) 0.046(3) 0.012(2) 0.009(3) 0.016(2)
C19 0.051(3) 0.038(3) 0.045(3) 0.017(2) 0.009(3) 0.025(3)
C9 0.075(4) 0.033(3) 0.046(3) 0.018(2) 0.031(3) 0.030(3)
C30 0.072(4) 0.030(2) 0.039(3) 0.005(2) 0.010(3) 0.017(3)
C11 0.069(4) 0.038(3) 0.025(3) 0.008(2) 0.004(3) 0.015(3)
C33 0.076(4) 0.048(3) 0.034(3) 0.013(2) 0.017(3) 0.040(3)
C44 0.049(3) 0.037(3) 0.059(4) 0.011(3) -0.007(3) 0.028(3)
C10 0.086(5) 0.036(3) 0.031(3) 0.008(2) 0.031(3) 0.021(3)
C22 0.071(4) 0.033(3) 0.081(5) 0.029(3) 0.043(4) 0.022(3)
C21 0.096(5) 0.049(3) 0.066(4) 0.039(3) 0.047(4) 0.047(4)
C01B 0.070(4) 0.038(3) 0.043(3) 0.014(2) 0.013(3) 0.022(3)
C32 0.099(5) 0.037(3) 0.043(3) 0.008(3) 0.008(4) 0.039(3)
C20 0.079(4) 0.059(3) 0.043(3) 0.025(3) 0.013(3) 0.048(3)
C31 0.097(5) 0.022(2) 0.051(4) 0.000(2) -0.006(4) 0.018(3)
C5 0.068(4) 0.044(3) 0.054(4) 0.011(3) 0.005(3) 0.011(3)

loop_
_atom_type_symbol
_atom_type_description
_atom_type_scat_dispersion_real
_atom_type_scat_dispersion_imag
_atom_type_scat_source
C C 0.0033 0.0016 'International Tables Vol C Tables 4.2.6.8 and 6.1.1.4'
H H 0.0000 0.0000 'International Tables Vol C Tables 4.2.6.8 and 6.1.1.4'
N N 0.0061 0.0033 'International Tables Vol C Tables 4.2.6.8 and 6.1.1.4'
O O 0.0106 0.0060 'International Tables Vol C Tables 4.2.6.8 and 6.1.1.4'
S S 0.1246 0.1234 'International Tables Vol C Tables 4.2.6.8 and 6.1.1.4'
Cl Cl 0.1484 0.1585 'International Tables Vol C Tables 4.2.6.8 and 6.1.1.4'

loop_
_geom_angle_atom_site_label_1
_geom_angle_atom_site_label_2
_geom_angle_atom_site_label_3
_geom_angle
_geom_angle_site_symmetry_1
C35 N2 C38 105.3(3) .
C4 N1 C1 109.9(3) .
C4 N1 C5 121.6(4) .
C1 N1 C5 127.9(4) .
C24 N3 C27 111.5(3) .
C24 N3 H004 124.3 .
C27 N3 H004 124.3 .
C16 N4 C13 106.1(3) .
N2 C38 C39 125.5(4) .
N2 C38 C37 110.1(3) .
C39 C38 C37 124.4(4) .
N4 C13 C6 125.0(4) .
N4 C13 C14 109.8(3) .
C6 C13 C14 125.1(4) .
C2 C1 C39 128.7(4) .
C2 C1 N1 105.2(4) .
C39 C1 N1 126.1(3) .
N2 C35 C28 124.3(4) .
N2 C35 C36 111.1(3) .
C28 C35 C36 124.6(4) .
N4 C16 C17 125.0(4) .
N4 C16 C15 110.6(3) .
C17 C16 C15 124.4(4) .
N1 C4 C3 109.6(4) .
N1 C4 H00B 125.2 .
C3 C4 H00B 125.2 .
C2 C3 C6 129.7(4) .
C2 C3 C4 104.2(4) .
C6 C3 C4 126.1(4) .
C37 C36 C35 106.6(4) .
C37 C36 H00D 126.7 .
C35 C36 H00D 126.7 .
C17 C24 N3 128.3(3) .
C17 C24 C25 126.9(4) .
N3 C24 C25 104.8(4) .
C1 C2 C3 111.0(4) .
C1 C2 H00F 124.5 .
C3 C2 H00F 124.5 .
C45 C40 C41 118.3(4) .
C45 C40 C39 120.7(4) .
C41 C40 C39 121.0(4) .
C38 C39 C1 122.4(4) .
C38 C39 C40 117.0(4) .
C1 C39 C40 120.6(3) .
C13 C6 C3 123.7(4) .
C13 C6 C7 118.8(4) .
C3 C6 C7 117.3(3) .
C15 C14 C13 106.7(4) .
C15 C14 H00J 126.6 .
C13 C14 H00J 126.6 .
C14 C15 C16 106.7(4) .
C14 C15 H00K 126.7 .
C16 C15 H00K 126.7 .
C24 C17 C16 125.0(4) .
C24 C17 C18 117.9(3) .
C16 C17 C18 117.1(4) .
C12 C7 C8 118.1(4) .
C12 C7 C6 122.4(4) .
C8 C7 C6 119.5(4) .
C30 C29 C34 118.2(4) .
C30 C29 C28 121.5(4) .
C34 C29 C28 120.3(4) .
C36 C37 C38 106.9(4) .
C36 C37 H00O 126.6 .
C38 C37 H00O 126.6 .
C27 C28 C35 125.1(4) .
C27 C28 C29 118.4(3) .
C35 C28 C29 116.4(4) .
C28 C27 N3 128.3(3) .
C28 C27 C26 126.9(4) .
N3 C27 C26 104.8(4) .
C33 C34 C29 120.5(5) .
C33 C34 H00R 119.7 .
C29 C34 H00R 119.7 .
C25 C26 C27 109.7(4) .
C25 C26 H00S 125.1 .
C27 C26 H00S 125.1 .
C7 C12 C11 121.8(4) .
C7 C12 H00T 119.1 .
C11 C12 H00T 119.1 .
C42 C41 C40 120.0(4) .
C42 C41 H00U 120.0 .
C40 C41 H00U 120.0 .
C22 C23 C18 119.8(5) .
C22 C23 H00V 120.1 .
C18 C23 H00V 120.1 .
C26 C25 C24 109.2(4) .
C26 C25 H00W 125.4 .
C24 C25 H00W 125.4 .
C9 C8 C7 120.0(5) .
C9 C8 H00X 120.0 .
C7 C8 H00X 120.0 .
C43 C42 C41 120.7(5) .
C43 C42 H00Y 119.6 .
C41 C42 H00Y 119.6 .
C44 C43 C42 120.3(4) .
C44 C43 H00Z 119.8 .
C42 C43 H00Z 119.8 .
C19 C18 C23 118.8(4) .
C19 C18 C17 121.2(4) .
C23 C18 C17 119.9(4) .
C40 C45 C44 120.6(4) .
C40 C45 H011 119.7 .
C44 C45 H011 119.7 .
C18 C19 C20 120.8(5) .
C18 C19 H012 119.6 .
C20 C19 H012 119.6 .
C10 C9 C8 120.6(4) .
C10 C9 H013 119.7 .
C8 C9 H013 119.7 .
C29 C30 C31 120.5(5) .
C29 C30 H014 119.8 .
C31 C30 H014 119.8 .
C10 C11 C12 119.6(5) .
C10 C11 H015 120.2 .
C12 C11 H015 120.2 .
C32 C33 C34 121.0(5) .
C32 C33 H016 119.5 .
C34 C33 H016 119.5 .
C43 C44 C45 120.1(4) .
C43 C44 H017 119.9 .
C45 C44 H017 119.9 .
C11 C10 C9 119.9(4) .
C11 C10 H018 120.1 .
C9 C10 H018 120.1 .
C21 C22 C23 120.1(5) .
C21 C22 H019 119.9 .
C23 C22 H019 119.9 .
C20 C21 C22 120.7(5) .
C20 C21 H01A 119.7 .
C22 C21 H01A 119.7 .
C01B C01B Cl1 110.4(4) 2_765
C01B C01B H01B 109.6 2_765
Cl1 C01B H01B 109.6 .
C01B C01B H1 109.6 2_765
Cl1 C01B H1 109.6 .
H01B C01B H1 108.1 .
C33 C32 C31 118.9(5) .
C33 C32 H01D 120.6 .
C31 C32 H01D 120.6 .
C21 C20 C19 119.8(5) .
C21 C20 H01E 120.1 .
C19 C20 H01E 120.1 .
C32 C31 C30 120.8(5) .
C32 C31 H01F 119.6 .
C30 C31 H01F 119.6 .
N1 C5 H01G 109.5 .
N1 C5 H01H 109.5 .
H01G C5 H01H 109.5 .
N1 C5 H01I 109.5 .
H01G C5 H01I 109.5 .
H01H C5 H01I 109.5 .

loop_
_geom_bond_atom_site_label_1
_geom_bond_atom_site_label_2
_geom_bond_distance
_geom_bond_site_symmetry_2
Cl1 C01B 1.774(4) .
N2 C35 1.361(5) .
N2 C38 1.376(5) .
N1 C4 1.318(5) .
N1 C1 1.413(5) .
N1 C5 1.441(5) .
N3 C24 1.384(5) .
N3 C27 1.382(5) .
N3 H004 0.8600 .
N4 C16 1.345(5) .
N4 C13 1.386(5) .
C38 C39 1.405(5) .
C38 C37 1.440(6) .
C13 C6 1.397(5) .
C13 C14 1.439(6) .
C1 C2 1.375(5) .
C1 C39 1.405(6) .
C35 C28 1.423(5) .
C35 C36 1.434(6) .
C16 C17 1.424(5) .
C16 C15 1.449(6) .
C4 C3 1.430(5) .
C4 H00B 0.9300 .
C3 C2 1.390(6) .
C3 C6 1.409(6) .
C36 C37 1.347(5) .
C36 H00D 0.9300 .
C24 C17 1.377(6) .
C24 C25 1.435(5) .
C2 H00F 0.9300 .
C40 C45 1.388(6) .
C40 C41 1.394(5) .
C40 C39 1.488(5) .
C6 C7 1.486(6) .
C14 C15 1.352(5) .
C14 H00J 0.9300 .
C15 H00K 0.9300 .
C17 C18 1.498(5) .
C7 C12 1.378(6) .
C7 C8 1.401(6) .
C29 C30 1.388(6) .
C29 C34 1.393(6) .
C29 C28 1.481(6) .
C37 H00O 0.9300 .
C28 C27 1.383(6) .
C27 C26 1.429(5) .
C34 C33 1.386(6) .
C34 H00R 0.9300 .
C26 C25 1.332(6) .
C26 H00S 0.9300 .
C12 C11 1.386(6) .
C12 H00T 0.9300 .
C41 C42 1.387(6) .
C41 H00U 0.9300 .
C23 C22 1.384(6) .
C23 C18 1.400(6) .
C23 H00V 0.9300 .
C25 H00W 0.9300 .
C8 C9 1.381(6) .
C8 H00X 0.9300 .
C42 C43 1.359(7) .
C42 H00Y 0.9300 .
C43 C44 1.361(7) .
C43 H00Z 0.9300 .
C18 C19 1.378(6) .
C45 C44 1.390(6) .
C45 H011 0.9300 .
C19 C20 1.386(6) .
C19 H012 0.9300 .
C9 C10 1.382(7) .
C9 H013 0.9300 .
C30 C31 1.388(7) .
C30 H014 0.9300 .
C11 C10 1.367(7) .
C11 H015 0.9300 .
C33 C32 1.369(7) .
C33 H016 0.9300 .
C44 H017 0.9300 .
C10 H018 0.9300 .
C22 C21 1.372(8) .
C22 H019 0.9300 .
C21 C20 1.364(8) .
C21 H01A 0.9300 .
C01B C01B 1.467(9) 2_765
C01B H01B 0.9700 .
C01B H1 0.9700 .
C32 C31 1.379(7) .
C32 H01D 0.9300 .
C20 H01E 0.9300 .
C31 H01F 0.9300 .
C5 H01G 0.9600 .
C5 H01H 0.9600 .
C5 H01I 0.9600 .
